data_1516817
loop_
_publ_author_name
'Gonul Yenilmez Ciftci'
'Esra Tanriverdi Ecik'
'Mustafa Bulut'
'Fatma Yuksel'
'Adem Kilic'
'Mahmut Durmus'

_publ_section_title
;
 Synthesis and characterization of dicoumarol substituted
 cyclotriphosphazenes
;
_journal_name_full
;
Inorganica Chimica Acta
;
_journal_page_first 106
_journal_page_last 112
_journal_volume 398
_journal_year 2013
_chemical_formula_sum 'C38 H20 Cl2 N3 O12 P3'
_chemical_formula_weight 874.38
_space_group_crystal_system monoclinic
_space_group_IT_number 14
_space_group_name_Hall '-P 2yn'
_space_group_name_H-M_alt 'P 1 21/n 1'
_symmetry_space_group_name_Hall '-P 2yn'
_symmetry_space_group_name_H-M 'P 1 21/n 1'
_atom_sites_solution_hydrogens geom
_atom_sites_solution_primary direct
_atom_sites_solution_secondary difmap
_cell_angle_alpha 90
_cell_angle_beta 103.739(2)
_cell_angle_gamma 90
_cell_formula_units_Z 4
_cell_length_a 14.3683(4)
_cell_length_b 16.4258(5)
_cell_length_c 15.8683(5)
_cell_measurement_reflns_used 9976
_cell_measurement_temperature 110.(2)
_cell_measurement_theta_max 28.3373
_cell_measurement_theta_min 2.5157
_cell_volume 3637.93(19)
_computing_cell_refinement 'SAINT V7.66A (Bruker AXS, 2009)'
_computing_data_reduction 'SAINT V7.66A (Bruker AXS, 2009)'
_computing_structure_refinement 'SHELXL-97 (Sheldrick, 2008)'
_computing_structure_solution 'SHELXS-97 (Sheldrick, 2008)'
_diffrn_ambient_temperature 110.(2)
_diffrn_detector_area_resol_mean 8.3333
_diffrn_measured_fraction_theta_full 0.999
_diffrn_measured_fraction_theta_max 0.999
_diffrn_radiation_monochromator multilayer
_diffrn_radiation_type MoK\a
_diffrn_radiation_wavelength 0.71073
_diffrn_reflns_av_R_equivalents 0.0280
_diffrn_reflns_av_sigmaI/netI 0.0260
_diffrn_reflns_limit_h_max 17
_diffrn_reflns_limit_h_min -17
_diffrn_reflns_limit_k_max 17
_diffrn_reflns_limit_k_min -19
_diffrn_reflns_limit_l_max 18
_diffrn_reflns_limit_l_min -18
_diffrn_reflns_number 27155
_diffrn_reflns_theta_full 25.03
_diffrn_reflns_theta_max 25.03
_diffrn_reflns_theta_min 1.72
_diffrn_source ImuS
_exptl_absorpt_coefficient_mu 0.383
_exptl_absorpt_correction_T_max 0.95
_exptl_absorpt_correction_T_min 0.86
_exptl_absorpt_correction_type multi-scan
_exptl_absorpt_process_details 'SADABS V2008/1 (Bruker AXS)'
_exptl_crystal_colour colourless
_exptl_crystal_density_diffrn 1.596
_exptl_crystal_density_method 'not measured'
_exptl_crystal_description block
_exptl_crystal_F_000 1776
_exptl_crystal_size_max 0.190
_exptl_crystal_size_mid 0.150
_exptl_crystal_size_min 0.120
_refine_diff_density_max 1.015
_refine_diff_density_min -0.452
_refine_ls_extinction_method none
_refine_ls_goodness_of_fit_ref 1.040
_refine_ls_hydrogen_treatment constr
_refine_ls_matrix_type full
_refine_ls_number_parameters 523
_refine_ls_number_reflns 6415
_refine_ls_number_restraints 0
_refine_ls_restrained_S_all 1.040
_refine_ls_R_factor_all 0.0443
_refine_ls_R_factor_gt 0.0367
_refine_ls_shift/su_max 0.000
_refine_ls_shift/su_mean 0.000
_refine_ls_structure_factor_coef Fsqd
_refine_ls_weighting_details 'calc w=1/[\s^2^(Fo^2^)+(0.0420P)^2^+5.0896P] where P=(Fo^2^+2Fc^2^)/3'
_refine_ls_weighting_scheme calc
_refine_ls_wR_factor_gt 0.0938
_refine_ls_wR_factor_ref 0.0984
_reflns_number_gt 5545
_reflns_number_total 6415
_reflns_threshold_expression >2sigma(I)
_cod_data_source_file ICA-2013-398-106-112-2.cif
_cod_data_source_block II
_cod_database_code 1516817

loop_
_space_group_symop_operation_xyz
'x, y, z'
'-x+1/2, y+1/2, -z+1/2'
'-x, -y, -z'
'x-1/2, -y-1/2, z-1/2'

loop_
_atom_site_type_symbol
_atom_site_label
_atom_site_fract_x
_atom_site_fract_y
_atom_site_fract_z
_atom_site_U_iso_or_equiv
_atom_site_adp_type
_atom_site_calc_flag
_atom_site_refinement_flags
_atom_site_occupancy
P P1 0.53006(4) 0.04169(4) 0.30778(4) 0.01495(14) Uani d . 1
P P2 0.50229(4) 0.20609(4) 0.28578(4) 0.01395(14) Uani d . 1
P P3 0.53981(4) 0.13987(4) 0.44881(4) 0.01625(14) Uani d . 1
N N1 0.50396(13) 0.11774(12) 0.24684(12) 0.0166(4) Uani d . 1
N N2 0.53066(13) 0.21643(12) 0.38759(12) 0.0181(4) Uani d . 1
N N3 0.53682(14) 0.05254(12) 0.40760(12) 0.0212(4) Uani d . 1
O O1 0.62836(11) 0.00612(10) 0.29314(11) 0.0192(4) Uani d . 1
O O2 0.45536(10) -0.02998(9) 0.27832(10) 0.0160(3) Uani d . 1
O O3 0.56503(11) -0.24154(10) 0.14177(10) 0.0202(4) Uani d . 1
O O4 0.67330(11) -0.23915(9) 0.26662(10) 0.0180(3) Uani d . 1
O O5 0.39465(12) -0.08986(11) -0.02311(10) 0.0250(4) Uani d . 1
O O6 0.27378(12) -0.07736(11) 0.03907(11) 0.0274(4) Uani d . 1
O O7 0.39871(10) 0.24598(10) 0.25106(9) 0.0154(3) Uani d . 1
O O8 0.57014(11) 0.26375(10) 0.24686(10) 0.0173(3) Uani d . 1
O O9 0.37825(12) 0.39093(11) -0.00114(11) 0.0267(4) Uani d . 1
O O10 0.48399(11) 0.46448(10) 0.09112(10) 0.0200(4) Uani d . 1
O O11 0.29545(13) 0.14606(12) -0.03531(12) 0.0329(5) Uani d . 1
O O12 0.19251(11) 0.14945(11) 0.04809(11) 0.0248(4) Uani d . 1
Cl Cl1 0.44047(6) 0.14811(5) 0.51685(5) 0.0414(2) Uani d . 1
Cl Cl2 0.66043(5) 0.14799(4) 0.54088(4) 0.03781(19) Uani d . 1
C C1 0.64386(15) -0.07565(14) 0.28208(15) 0.0152(5) Uani d . 1
C C2 0.71008(15) -0.11634(14) 0.35146(14) 0.0152(5) Uani d . 1
C C3 0.76331(16) -0.07797(15) 0.42653(15) 0.0195(5) Uani d . 1
H H3 0.7553 -0.0215 0.4354 0.023 Uiso calc R 1
C C4 0.82751(16) -0.12306(16) 0.48755(15) 0.0217(5) Uani d . 1
H H4 0.8641 -0.0974 0.5384 0.026 Uiso calc R 1
C C5 0.83868(16) -0.20598(16) 0.47463(15) 0.0220(5) Uani d . 1
H H5 0.8827 -0.2364 0.5171 0.026 Uiso calc R 1
C C6 0.78677(16) -0.24482(15) 0.40091(15) 0.0203(5) Uani d . 1
H H6 0.7944 -0.3015 0.3925 0.024 Uiso calc R 1
C C7 0.72340(15) -0.19904(14) 0.33975(14) 0.0162(5) Uani d . 1
C C8 0.60976(15) -0.19987(14) 0.19992(14) 0.0159(5) Uani d . 1
C C9 0.60039(15) -0.11214(14) 0.20723(14) 0.0154(5) Uani d . 1
C C10 0.54159(16) -0.06690(15) 0.13050(15) 0.0186(5) Uani d . 1
H H10A 0.5495 -0.0938 0.0768 0.022 Uiso calc R 1
H H10B 0.567 -0.0108 0.1309 0.022 Uiso calc R 1
C C11 0.43626(16) -0.06228(14) 0.12795(14) 0.0167(5) Uani d . 1
C C12 0.37046(17) -0.07707(14) 0.04348(15) 0.0200(5) Uani d . 1
C C13 0.39883(16) -0.04413(14) 0.19541(15) 0.0163(5) Uani d . 1
C C14 0.29740(16) -0.04217(15) 0.18996(15) 0.0199(5) Uani d . 1
C C15 0.25602(18) -0.02425(16) 0.25947(17) 0.0257(6) Uani d . 1
H H15 0.2957 -0.011 0.3147 0.031 Uiso calc R 1
C C16 0.15849(19) -0.02591(19) 0.2477(2) 0.0365(7) Uani d . 1
H H16 0.1306 -0.0137 0.2949 0.044 Uiso calc R 1
C C17 0.09973(19) -0.0455(2) 0.1667(2) 0.0430(8) Uani d . 1
H H17 0.0322 -0.0469 0.1593 0.052 Uiso calc R 1
C C18 0.13869(19) -0.0627(2) 0.09794(19) 0.0386(7) Uani d . 1
H H18 0.0987 -0.0758 0.0429 0.046 Uiso calc R 1
C C19 0.23752(17) -0.06061(17) 0.10983(16) 0.0258(6) Uani d . 1
C C20 0.33164(16) 0.21659(14) 0.17961(14) 0.0164(5) Uani d . 1
C C21 0.23888(16) 0.19995(15) 0.19494(15) 0.0197(5) Uani d . 1
C C22 0.21207(17) 0.21798(16) 0.27222(16) 0.0248(6) Uani d . 1
H H22 0.2582 0.2376 0.3212 0.03 Uiso calc R 1
C C23 0.11824(18) 0.20709(19) 0.27667(17) 0.0316(6) Uani d . 1
H H23 0.0999 0.2196 0.3289 0.038 Uiso calc R 1
C C24 0.05019(18) 0.17810(19) 0.20580(18) 0.0336(7) Uani d . 1
H H24 -0.0144 0.1717 0.2096 0.04 Uiso calc R 1
C C25 0.07580(18) 0.15851(17) 0.12973(18) 0.0303(6) Uani d . 1
H H25 0.0295 0.1378 0.0815 0.036 Uiso calc R 1
C C26 0.16969(17) 0.16950(15) 0.12475(16) 0.0223(5) Uani d . 1
C C27 0.28072(16) 0.16785(16) 0.03279(16) 0.0219(5) Uani d . 1
C C28 0.35068(16) 0.20931(14) 0.10101(15) 0.0175(5) Uani d . 1
C C29 0.44199(16) 0.23676(14) 0.07782(15) 0.0177(5) Uani d . 1
H H29A 0.4925 0.1957 0.0991 0.021 Uiso calc R 1
H H29B 0.4308 0.2391 0.0139 0.021 Uiso calc R 1
C C30 0.47726(15) 0.31827(14) 0.11471(14) 0.0160(5) Uani d . 1
C C31 0.44205(16) 0.39068(15) 0.06314(15) 0.0190(5) Uani d . 1
C C32 0.53908(15) 0.32902(14) 0.19208(14) 0.0144(5) Uani d . 1
C C33 0.58097(15) 0.40602(14) 0.22195(14) 0.0153(5) Uani d . 1
C C34 0.64895(15) 0.41703(15) 0.30078(15) 0.0183(5) Uani d . 1
H H34 0.6671 0.3727 0.3397 0.022 Uiso calc R 1
C C35 0.68912(17) 0.49316(16) 0.32099(16) 0.0249(6) Uani d . 1
H H35 0.7351 0.5013 0.3742 0.03 Uiso calc R 1
C C36 0.66309(18) 0.55696(16) 0.26472(18) 0.0276(6) Uani d . 1
H H36 0.6925 0.6085 0.2792 0.033 Uiso calc R 1
C C37 0.59482(18) 0.54826(15) 0.18702(16) 0.0236(5) Uani d . 1
H H37 0.577 0.5931 0.1488 0.028 Uiso calc R 1
C C38 0.55347(15) 0.47272(15) 0.16675(15) 0.0180(5) Uani d . 1

loop_
_atom_site_aniso_label
_atom_site_aniso_U_11
_atom_site_aniso_U_22
_atom_site_aniso_U_33
_atom_site_aniso_U_12
_atom_site_aniso_U_13
_atom_site_aniso_U_23
P1 0.0179(3) 0.0109(3) 0.0155(3) 0.0003(2) 0.0028(2) 0.0002(2)
P2 0.0166(3) 0.0116(3) 0.0131(3) 0.0008(2) 0.0024(2) 0.0013(2)
P3 0.0199(3) 0.0157(3) 0.0125(3) 0.0000(2) 0.0026(2) 0.0006(2)
N1 0.0220(10) 0.0134(11) 0.0136(9) 0.0002(8) 0.0028(8) -0.0003(8)
N2 0.0222(10) 0.0146(11) 0.0164(10) 0.0006(8) 0.0023(8) -0.0012(8)
N3 0.0315(11) 0.0163(11) 0.0143(10) -0.0016(9) 0.0023(8) 0.0024(8)
O1 0.0173(8) 0.0088(8) 0.0313(9) -0.0005(6) 0.0050(7) -0.0017(7)
O2 0.0184(8) 0.0140(9) 0.0153(8) -0.0019(6) 0.0029(6) 0.0004(6)
O3 0.0259(8) 0.0174(9) 0.0172(8) -0.0015(7) 0.0047(7) -0.0039(7)
O4 0.0232(8) 0.0110(8) 0.0175(8) 0.0009(6) 0.0005(7) -0.0014(6)
O5 0.0344(10) 0.0226(10) 0.0167(9) -0.0039(8) 0.0035(7) -0.0016(7)
O6 0.0227(9) 0.0340(11) 0.0225(9) -0.0062(8) -0.0005(7) -0.0014(8)
O7 0.0156(7) 0.0165(9) 0.0135(8) 0.0007(6) 0.0020(6) -0.0013(6)
O8 0.0168(8) 0.0143(9) 0.0199(8) 0.0009(6) 0.0028(6) 0.0059(7)
O9 0.0272(9) 0.0303(11) 0.0183(9) 0.0018(8) -0.0032(7) 0.0051(7)
O10 0.0249(8) 0.0163(9) 0.0177(8) 0.0022(7) 0.0029(7) 0.0047(7)
O11 0.0293(10) 0.0456(13) 0.0238(10) -0.0083(9) 0.0065(8) -0.0149(9)
O12 0.0204(8) 0.0299(11) 0.0230(9) -0.0065(7) 0.0031(7) -0.0041(8)
Cl1 0.0546(4) 0.0345(4) 0.0479(4) 0.0065(3) 0.0379(4) 0.0075(3)
Cl2 0.0428(4) 0.0243(4) 0.0324(4) -0.0011(3) -0.0189(3) 0.0028(3)
C1 0.0147(10) 0.0094(12) 0.0234(12) -0.0023(9) 0.0084(9) -0.0008(9)
C2 0.0127(10) 0.0150(12) 0.0192(11) -0.0008(9) 0.0064(9) 0.0004(9)
C3 0.0167(11) 0.0190(13) 0.0240(12) -0.0016(9) 0.0071(9) -0.0038(10)
C4 0.0177(11) 0.0282(15) 0.0188(12) -0.0030(10) 0.0036(9) -0.0046(10)
C5 0.0203(11) 0.0253(15) 0.0194(12) 0.0034(10) 0.0028(9) 0.0040(10)
C6 0.0228(12) 0.0144(13) 0.0238(13) 0.0023(9) 0.0057(10) 0.0022(10)
C7 0.0152(10) 0.0159(13) 0.0178(12) -0.0024(9) 0.0045(9) -0.0012(9)
C8 0.0166(11) 0.0169(13) 0.0155(11) 0.0006(9) 0.0063(9) 0.0010(10)
C9 0.0155(10) 0.0147(12) 0.0170(11) 0.0003(9) 0.0058(9) 0.0019(9)
C10 0.0212(11) 0.0160(13) 0.0186(12) 0.0004(9) 0.0050(9) 0.0023(9)
C11 0.0199(11) 0.0120(12) 0.0172(11) -0.0012(9) 0.0024(9) 0.0036(9)
C12 0.0245(12) 0.0126(13) 0.0211(13) -0.0024(10) 0.0018(10) 0.0021(10)
C13 0.0195(11) 0.0094(12) 0.0182(12) -0.0020(9) 0.0011(9) 0.0021(9)
C14 0.0194(11) 0.0154(13) 0.0242(13) -0.0019(9) 0.0041(10) 0.0058(10)
C15 0.0238(12) 0.0272(15) 0.0272(14) 0.0016(11) 0.0084(10) 0.0076(11)
C16 0.0261(13) 0.0467(19) 0.0410(17) 0.0020(13) 0.0163(12) 0.0152(14)
C17 0.0182(13) 0.061(2) 0.0499(19) -0.0030(13) 0.0088(13) 0.0158(16)
C18 0.0214(13) 0.053(2) 0.0370(16) -0.0093(13) -0.0029(12) 0.0076(14)
C19 0.0229(12) 0.0267(15) 0.0271(14) -0.0047(10) 0.0043(10) 0.0054(11)
C20 0.0183(11) 0.0128(12) 0.0162(11) 0.0007(9) 0.0004(9) 0.0004(9)
C21 0.0183(11) 0.0180(13) 0.0223(12) 0.0017(9) 0.0038(9) 0.0045(10)
C22 0.0236(12) 0.0288(15) 0.0220(13) 0.0023(11) 0.0055(10) 0.0040(11)
C23 0.0262(13) 0.0448(19) 0.0264(14) 0.0041(12) 0.0115(11) 0.0058(13)
C24 0.0205(12) 0.0440(18) 0.0384(16) -0.0017(12) 0.0109(11) 0.0082(13)
C25 0.0203(12) 0.0346(17) 0.0342(15) -0.0057(11) 0.0026(11) 0.0021(12)
C26 0.0228(12) 0.0210(14) 0.0229(13) -0.0014(10) 0.0050(10) 0.0025(10)
C27 0.0202(11) 0.0231(14) 0.0217(13) -0.0011(10) 0.0033(10) -0.0027(10)
C28 0.0184(11) 0.0146(12) 0.0187(12) 0.0009(9) 0.0031(9) -0.0012(9)
C29 0.0202(11) 0.0183(13) 0.0148(11) -0.0011(9) 0.0041(9) -0.0023(9)
C30 0.0172(11) 0.0174(13) 0.0146(11) 0.0003(9) 0.0062(9) 0.0014(9)
C31 0.0205(11) 0.0199(13) 0.0175(12) 0.0016(10) 0.0061(10) 0.0022(10)
C32 0.0151(10) 0.0134(12) 0.0164(11) 0.0036(9) 0.0070(9) 0.0038(9)
C33 0.0169(10) 0.0148(12) 0.0158(11) 0.0013(9) 0.0071(9) 0.0006(9)
C34 0.0171(11) 0.0192(13) 0.0184(12) 0.0014(9) 0.0041(9) 0.0008(10)
C35 0.0205(12) 0.0296(15) 0.0237(13) -0.0040(11) 0.0033(10) -0.0087(11)
C36 0.0264(13) 0.0156(14) 0.0417(16) -0.0055(10) 0.0101(11) -0.0093(12)
C37 0.0303(13) 0.0147(13) 0.0271(13) 0.0031(10) 0.0094(11) 0.0040(10)
C38 0.0166(11) 0.0216(13) 0.0170(12) -0.0002(9) 0.0063(9) -0.0033(10)

loop_
_atom_type_symbol
_atom_type_description
_atom_type_scat_dispersion_real
_atom_type_scat_dispersion_imag
_atom_type_scat_source
C C 0.0033 0.0016 'International Tables Vol C Tables 4.2.6.8 and 6.1.1.4'
H H 0.0000 0.0000 'International Tables Vol C Tables 4.2.6.8 and 6.1.1.4'
N N 0.0061 0.0033 'International Tables Vol C Tables 4.2.6.8 and 6.1.1.4'
O O 0.0106 0.0060 'International Tables Vol C Tables 4.2.6.8 and 6.1.1.4'
P P 0.1023 0.0942 'International Tables Vol C Tables 4.2.6.8 and 6.1.1.4'
Cl Cl 0.1484 0.1585 'International Tables Vol C Tables 4.2.6.8 and 6.1.1.4'

loop_
_geom_angle_atom_site_label_1
_geom_angle_atom_site_label_2
_geom_angle_atom_site_label_3
_geom_angle
N1 P1 N3 118.59(11)
N1 P1 O2 111.29(9)
N3 P1 O2 104.84(10)
N1 P1 O1 106.98(10)
N3 P1 O1 110.04(10)
O2 P1 O1 104.22(9)
N2 P2 N1 118.36(10)
N2 P2 O8 107.52(10)
N1 P2 O8 109.18(9)
N2 P2 O7 107.54(9)
N1 P2 O7 109.93(9)
O8 P2 O7 103.23(8)
N3 P3 N2 118.79(10)
N3 P3 Cl2 107.44(8)
N2 P3 Cl2 109.27(8)
N3 P3 Cl1 109.61(8)
N2 P3 Cl1 108.35(8)
Cl2 P3 Cl1 102.08(4)
P1 N1 P2 120.91(12)
P3 N2 P2 120.57(13)
P3 N3 P1 120.71(13)
C1 O1 P1 123.39(14)
C13 O2 P1 127.19(14)
C7 O4 C8 122.63(18)
C19 O6 C12 122.20(19)
C20 O7 P2 123.18(14)
C32 O8 P2 124.77(13)
C38 O10 C31 122.64(18)
C26 O12 C27 121.74(19)
C9 C1 O1 119.4(2)
C9 C1 C2 123.6(2)
O1 C1 C2 116.92(19)
C7 C2 C3 119.2(2)
C7 C2 C1 116.0(2)
C3 C2 C1 124.7(2)
C4 C3 C2 119.5(2)
C4 C3 H3 120.3
C2 C3 H3 120.3
C3 C4 C5 120.1(2)
C3 C4 H4 119.9
C5 C4 H4 119.9
C6 C5 C4 121.1(2)
C6 C5 H5 119.4
C4 C5 H5 119.4
C7 C6 C5 118.3(2)
C7 C6 H6 120.8
C5 C6 H6 120.8
O4 C7 C6 117.1(2)
O4 C7 C2 121.2(2)
C6 C7 C2 121.7(2)
O3 C8 O4 117.2(2)
O3 C8 C9 125.5(2)
O4 C8 C9 117.27(19)
C1 C9 C8 118.7(2)
C1 C9 C10 123.3(2)
C8 C9 C10 118.0(2)
C9 C10 C11 114.49(19)
C9 C10 H10A 108.6
C11 C10 H10A 108.6
C9 C10 H10B 108.6
C11 C10 H10B 108.6
H10A C10 H10B 107.6
C13 C11 C12 118.2(2)
C13 C11 C10 125.5(2)
C12 C11 C10 116.2(2)
O5 C12 O6 116.9(2)
O5 C12 C11 124.9(2)
O6 C12 C11 118.2(2)
C11 C13 O2 122.5(2)
C11 C13 C14 123.3(2)
O2 C13 C14 114.09(19)
C19 C14 C15 118.7(2)
C19 C14 C13 116.6(2)
C15 C14 C13 124.7(2)
C16 C15 C14 120.0(3)
C16 C15 H15 120.0
C14 C15 H15 120.0
C15 C16 C17 120.3(3)
C15 C16 H16 119.8
C17 C16 H16 119.8
C18 C17 C16 120.6(2)
C18 C17 H17 119.7
C16 C17 H17 119.7
C17 C18 C19 119.0(3)
C17 C18 H18 120.5
C19 C18 H18 120.5
O6 C19 C18 117.3(2)
O6 C19 C14 121.3(2)
C18 C19 C14 121.4(2)
C28 C20 O7 122.3(2)
C28 C20 C21 122.8(2)
O7 C20 C21 114.8(2)
C26 C21 C22 118.8(2)
C26 C21 C20 116.5(2)
C22 C21 C20 124.5(2)
C23 C22 C21 119.5(2)
C23 C22 H22 120.2
C21 C22 H22 120.2
C22 C23 C24 120.8(2)
C22 C23 H23 119.6
C24 C23 H23 119.6
C25 C24 C23 120.4(2)
C25 C24 H24 119.8
C23 C24 H24 119.8
C24 C25 C26 119.1(2)
C24 C25 H25 120.5
C26 C25 H25 120.5
O12 C26 C25 117.5(2)
O12 C26 C21 121.2(2)
C25 C26 C21 121.4(2)
O11 C27 O12 117.2(2)
O11 C27 C28 124.6(2)
O12 C27 C28 118.1(2)
C20 C28 C27 118.3(2)
C20 C28 C29 125.3(2)
C27 C28 C29 116.3(2)
C30 C29 C28 113.76(19)
C30 C29 H29A 108.8
C28 C29 H29A 108.8
C30 C29 H29B 108.8
C28 C29 H29B 108.8
H29A C29 H29B 107.7
C32 C30 C31 118.0(2)
C32 C30 C29 124.2(2)
C31 C30 C29 117.84(19)
O9 C31 O10 117.3(2)
O9 C31 C30 124.8(2)
O10 C31 C30 117.87(19)
C30 C32 O8 121.0(2)
C30 C32 C33 123.5(2)
O8 C32 C33 115.36(19)
C38 C33 C34 119.3(2)
C38 C33 C32 116.8(2)
C34 C33 C32 123.9(2)
C35 C34 C33 119.1(2)
C35 C34 H34 120.4
C33 C34 H34 120.4
C36 C35 C34 120.4(2)
C36 C35 H35 119.8
C34 C35 H35 119.8
C35 C36 C37 121.7(2)
C35 C36 H36 119.1
C37 C36 H36 119.1
C38 C37 C36 118.3(2)
C38 C37 H37 120.9
C36 C37 H37 120.9
O10 C38 C37 118.4(2)
O10 C38 C33 120.5(2)
C37 C38 C33 121.1(2)

loop_
_geom_bond_atom_site_label_1
_geom_bond_atom_site_label_2
_geom_bond_distance
P1 N1 1.570(2)
P1 N3 1.574(2)
P1 O2 1.5867(16)
P1 O1 1.5956(16)
P2 N2 1.5786(19)
P2 N1 1.580(2)
P2 O8 1.5859(16)
P2 O7 1.5995(15)
P3 N3 1.573(2)
P3 N2 1.575(2)
P3 Cl2 1.9882(8)
P3 Cl1 1.9884(9)
O1 C1 1.379(3)
O2 C13 1.392(3)
O3 C8 1.205(3)
O4 C7 1.379(3)
O4 C8 1.382(3)
O5 C12 1.207(3)
O6 C19 1.373(3)
O6 C12 1.374(3)
O7 C20 1.389(3)
O8 C32 1.386(3)
O9 C31 1.199(3)
O10 C38 1.373(3)
O10 C31 1.379(3)
O11 C27 1.204(3)
O12 C26 1.373(3)
O12 C27 1.380(3)
C1 C9 1.345(3)
C1 C2 1.437(3)
C2 C7 1.391(3)
C2 C3 1.403(3)
C3 C4 1.383(3)
C3 H3 0.95
C4 C5 1.392(4)
C4 H4 0.95
C5 C6 1.385(3)
C5 H5 0.95
C6 C7 1.384(3)
C6 H6 0.95
C8 C9 1.455(3)
C9 C10 1.503(3)
C10 C11 1.506(3)
C10 H10A 0.99
C10 H10B 0.99
C11 C13 1.341(3)
C11 C12 1.465(3)
C13 C14 1.440(3)
C14 C19 1.389(3)
C14 C15 1.403(4)
C15 C16 1.369(4)
C15 H15 0.95
C16 C17 1.398(4)
C16 H16 0.95
C17 C18 1.369(4)
C17 H17 0.95
C18 C19 1.388(4)
C18 H18 0.95
C20 C28 1.344(3)
C20 C21 1.437(3)
C21 C26 1.397(3)
C21 C22 1.402(3)
C22 C23 1.378(3)
C22 H22 0.95
C23 C24 1.387(4)
C23 H23 0.95
C24 C25 1.381(4)
C24 H24 0.95
C25 C26 1.382(3)
C25 H25 0.95
C27 C28 1.459(3)
C28 C29 1.513(3)
C29 C30 1.500(3)
C29 H29A 0.99
C29 H29B 0.99
C30 C32 1.345(3)
C30 C31 1.464(3)
C32 C33 1.432(3)
C33 C38 1.400(3)
C33 C34 1.404(3)
C34 C35 1.383(4)
C34 H34 0.95
C35 C36 1.370(4)
C35 H35 0.95
C36 C37 1.389(4)
C36 H36 0.95
C37 C38 1.380(3)
C37 H37 0.95

loop_
_geom_torsion_atom_site_label_1
_geom_torsion_atom_site_label_2
_geom_torsion_atom_site_label_3
_geom_torsion_atom_site_label_4
_geom_torsion
N3 P1 N1 P2 10.62(19)
O2 P1 N1 P2 132.32(12)
O1 P1 N1 P2 -114.44(13)
N2 P2 N1 P1 1.87(18)
O8 P2 N1 P1 125.23(13)
O7 P2 N1 P1 -122.19(13)
N3 P3 N2 P2 9.83(19)
Cl2 P3 N2 P2 133.50(11)
Cl1 P3 N2 P2 -116.04(12)
N1 P2 N2 P3 -12.24(18)
O8 P2 N2 P3 -136.42(12)
O7 P2 N2 P3 113.00(13)
N2 P3 N3 P1 3.05(19)
Cl2 P3 N3 P1 -121.52(12)
Cl1 P3 N3 P1 128.32(12)
N1 P1 N3 P3 -13.14(19)
O2 P1 N3 P3 -138.04(13)
O1 P1 N3 P3 110.41(14)
N1 P1 O1 C1 -134.32(17)
N3 P1 O1 C1 95.59(19)
O2 P1 O1 C1 -16.36(19)
N1 P1 O2 C13 25.6(2)
N3 P1 O2 C13 155.03(18)
O1 P1 O2 C13 -89.32(18)
N2 P2 O7 C20 -146.90(17)
N1 P2 O7 C20 -16.76(19)
O8 P2 O7 C20 99.61(17)
N2 P2 O8 C32 -116.82(18)
N1 P2 O8 C32 113.60(18)
O7 P2 O8 C32 -3.31(19)
P1 O1 C1 C9 72.4(2)
P1 O1 C1 C2 -110.23(19)
C9 C1 C2 C7 -3.9(3)
O1 C1 C2 C7 178.86(18)
C9 C1 C2 C3 173.6(2)
O1 C1 C2 C3 -3.7(3)
C7 C2 C3 C4 -0.3(3)
C1 C2 C3 C4 -177.7(2)
C2 C3 C4 C5 -0.4(3)
C3 C4 C5 C6 0.4(4)
C4 C5 C6 C7 0.3(3)
C8 O4 C7 C6 -178.36(19)
C8 O4 C7 C2 2.0(3)
C5 C6 C7 O4 179.4(2)
C5 C6 C7 C2 -1.0(3)
C3 C2 C7 O4 -179.41(19)
C1 C2 C7 O4 -1.8(3)
C3 C2 C7 C6 1.0(3)
C1 C2 C7 C6 178.6(2)
C7 O4 C8 O3 -175.16(19)
C7 O4 C8 C9 3.0(3)
O1 C1 C9 C8 -173.89(18)
C2 C1 C9 C8 8.9(3)
O1 C1 C9 C10 5.6(3)
C2 C1 C9 C10 -171.6(2)
O3 C8 C9 C1 169.7(2)
O4 C8 C9 C1 -8.2(3)
O3 C8 C9 C10 -9.8(3)
O4 C8 C9 C10 172.26(18)
C1 C9 C10 C11 -92.0(3)
C8 C9 C10 C11 87.5(3)
C9 C10 C11 C13 45.1(3)
C9 C10 C11 C12 -136.5(2)
C19 O6 C12 O5 -177.5(2)
C19 O6 C12 C11 3.1(3)
C13 C11 C12 O5 176.1(2)
C10 C11 C12 O5 -2.4(4)
C13 C11 C12 O6 -4.6(3)
C10 C11 C12 O6 176.9(2)
C12 C11 C13 O2 179.3(2)
C10 C11 C13 O2 -2.4(4)
C12 C11 C13 C14 3.0(3)
C10 C11 C13 C14 -178.7(2)
P1 O2 C13 C11 63.9(3)
P1 O2 C13 C14 -119.54(19)
C11 C13 C14 C19 0.2(4)
O2 C13 C14 C19 -176.3(2)
C11 C13 C14 C15 179.3(2)
O2 C13 C14 C15 2.7(3)
C19 C14 C15 C16 0.6(4)
C13 C14 C15 C16 -178.5(2)
C14 C15 C16 C17 0.0(4)
C15 C16 C17 C18 -0.4(5)
C16 C17 C18 C19 0.2(5)
C12 O6 C19 C18 -180.0(2)
C12 O6 C19 C14 0.2(4)
C17 C18 C19 O6 -179.3(3)
C17 C18 C19 C14 0.5(4)
C15 C14 C19 O6 178.9(2)
C13 C14 C19 O6 -1.9(4)
C15 C14 C19 C18 -0.9(4)
C13 C14 C19 C18 178.2(2)
P2 O7 C20 C28 -56.9(3)
P2 O7 C20 C21 127.15(18)
C28 C20 C21 C26 4.7(4)
O7 C20 C21 C26 -179.4(2)
C28 C20 C21 C22 -170.2(2)
O7 C20 C21 C22 5.7(3)
C26 C21 C22 C23 -1.4(4)
C20 C21 C22 C23 173.3(2)
C21 C22 C23 C24 0.4(4)
C22 C23 C24 C25 0.9(5)
C23 C24 C25 C26 -1.1(4)
C27 O12 C26 C25 171.5(2)
C27 O12 C26 C21 -8.4(4)
C24 C25 C26 O12 -179.9(2)
C24 C25 C26 C21 0.0(4)
C22 C21 C26 O12 -178.8(2)
C20 C21 C26 O12 6.0(3)
C22 C21 C26 C25 1.3(4)
C20 C21 C26 C25 -173.9(2)
C26 O12 C27 O11 178.1(2)
C26 O12 C27 C28 0.4(3)
O7 C20 C28 C27 171.9(2)
C21 C20 C28 C27 -12.4(4)
O7 C20 C28 C29 -4.6(4)
C21 C20 C28 C29 171.1(2)
O11 C27 C28 C20 -167.7(3)
O12 C27 C28 C20 9.8(3)
O11 C27 C28 C29 9.2(4)
O12 C27 C28 C29 -173.3(2)
C20 C28 C29 C30 -42.5(3)
C27 C28 C29 C30 140.9(2)
C28 C29 C30 C32 91.0(3)
C28 C29 C30 C31 -89.0(2)
C38 O10 C31 O9 175.8(2)
C38 O10 C31 C30 -3.1(3)
C32 C30 C31 O9 -170.1(2)
C29 C30 C31 O9 9.9(3)
C32 C30 C31 O10 8.7(3)
C29 C30 C31 O10 -171.32(19)
C31 C30 C32 O8 175.51(18)
C29 C30 C32 O8 -4.5(3)
C31 C30 C32 C33 -7.8(3)
C29 C30 C32 C33 172.3(2)
P2 O8 C32 C30 -60.1(3)
P2 O8 C32 C33 122.90(18)
C30 C32 C33 C38 1.0(3)
O8 C32 C33 C38 177.94(18)
C30 C32 C33 C34 -176.9(2)
O8 C32 C33 C34 0.0(3)
C38 C33 C34 C35 -1.7(3)
C32 C33 C34 C35 176.1(2)
C33 C34 C35 C36 -0.2(3)
C34 C35 C36 C37 1.3(4)
C35 C36 C37 C38 -0.5(4)
C31 O10 C38 C37 176.6(2)
C31 O10 C38 C33 -3.8(3)
C36 C37 C38 O10 178.2(2)
C36 C37 C38 C33 -1.4(3)
C34 C33 C38 O10 -177.05(19)
C32 C33 C38 O10 4.9(3)
C34 C33 C38 C37 2.5(3)
C32 C33 C38 C37 -175.5(2)
